data_1564230
loop_
_publ_author_name
'Nagai, Akira'
'Nishimura, Ryo'
'Hattori, Yohei'
'Hatano, Eri'
'Fujimoto, Ayako'
'Morimoto, Masakazu'
'Yasuda, Nobuhiro'
'Kamada, Kenji'
'Sotome, Hikaru'
'Miyasaka, Hiroshi'
'Yokojima, Satoshi'
'Nakamura, Shinichiro'
'Uchida, Kingo'

_publ_section_title
;
 Molecular crystalline capsules that release their contents by light
;
_journal_name_full 'Chemical Science'
_journal_paper_doi 10.1039/D1SC03394H
_journal_year 2021
_chemical_formula_sum 'C33 H34 F6 S2 Si2'
_chemical_formula_weight 664.90
_chemical_melting_point 452.8(6)
_chemical_name_systematic 1,2-Bis(2-methyl-5-(phenyl-3-trimethylsilyl)thien-3-yl)perfluorocyclopentene
_chemical_properties_physical Photo-sensitive
_space_group_crystal_system orthorhombic
_space_group_IT_number 60
_space_group_name_Hall '-P 2n 2ab'
_space_group_name_H-M_alt 'P b c n'
_atom_sites_solution_hydrogens geom
_audit_update_record
;
2020-02-12 deposited with the CCDC.	2021-07-21 downloaded from the CCDC.
;
_cell_angle_alpha 90
_cell_angle_beta 90
_cell_angle_gamma 90
_cell_formula_units_Z 8
_cell_length_a 18.2662(15)
_cell_length_b 10.9946(6)
_cell_length_c 33.201(3)
_cell_measurement_reflns_used 4247
_cell_measurement_temperature 93.(2)
_cell_measurement_theta_max 23.3840
_cell_measurement_theta_min 2.5453
_cell_volume 6667.7(9)
_computing_cell_refinement 'SAINT V8.35A (Bruker AXS Inc., 2015)'
_computing_data_reduction 'SAINT V8.35A (Bruker AXS Inc., 2015)'
_computing_structure_refinement 'SHELXL-2014/7 (Sheldrick, 2014)'
_diffrn_ambient_temperature 93.(2)
_diffrn_detector_area_resol_mean 10.4167
_diffrn_measured_fraction_theta_full 0.999
_diffrn_measured_fraction_theta_max 0.999
_diffrn_measurement_device_type 'Bruker D8 goniometer'
_diffrn_radiation_wavelength 0.71073
_diffrn_reflns_av_R_equivalents 0.1769
_diffrn_reflns_av_unetI/netI 0.0798
_diffrn_reflns_limit_h_max 21
_diffrn_reflns_limit_h_min -21
_diffrn_reflns_limit_k_max 13
_diffrn_reflns_limit_k_min -10
_diffrn_reflns_limit_l_max 39
_diffrn_reflns_limit_l_min -39
_diffrn_reflns_number 46064
_diffrn_reflns_theta_full 25.02
_diffrn_reflns_theta_max 25.02
_diffrn_reflns_theta_min 2.16
_exptl_absorpt_coefficient_mu 0.287
_exptl_absorpt_correction_T_max 0.99
_exptl_absorpt_correction_T_min 0.87
_exptl_absorpt_correction_type multi-scan
_exptl_absorpt_process_details 'SADABS V2014/5 (Bruker AXS Inc.)'
_exptl_crystal_colour black
_exptl_crystal_density_diffrn 1.325
_exptl_crystal_density_method 'not measured'
_exptl_crystal_description plate
_exptl_crystal_F_000 2768
_exptl_crystal_recrystallization_method 'Re-crystallisation from solvent: hexane'
_exptl_crystal_size_max 0.306
_exptl_crystal_size_mid 0.164
_exptl_crystal_size_min 0.050
_refine_diff_density_max 0.529
_refine_diff_density_min -0.428
_refine_ls_extinction_method none
_refine_ls_goodness_of_fit_ref 1.016
_refine_ls_hydrogen_treatment constr
_refine_ls_matrix_type full
_refine_ls_number_parameters 478
_refine_ls_number_reflns 5878
_refine_ls_number_restraints 0
_refine_ls_restrained_S_all 1.016
_refine_ls_R_factor_all 0.1276
_refine_ls_R_factor_gt 0.0615
_refine_ls_shift/su_max 0.000
_refine_ls_shift/su_mean 0.000
_refine_ls_structure_factor_coef Fsqd
_refine_ls_weighting_details 'w=1/[\s^2^(Fo^2^)+(0.0475P)^2^+9.1741P] where P=(Fo^2^+2Fc^2^)/3'
_refine_ls_weighting_scheme calc
_refine_ls_wR_factor_gt 0.1195
_refine_ls_wR_factor_ref 0.1462
_reflns_number_gt 3440
_reflns_number_total 5878
_reflns_threshold_expression 'I > 2\s(I)'
_cod_data_source_file d1sc03394h12.cif
_cod_data_source_block uch014
_cod_depositor_comments
;
The following automatic conversions were performed:

data item '_chemical_melting_point' value '452.2-453.3' was changed
to '452.8(6)' -- the average value was taken and precision was
estimated.

Automatic conversion script
Id: cif_fix_values 7556 2019-12-06 15:28:31Z antanas 
;
_cod_original_cell_volume 6667.7(8)
_cod_database_code 1564230

loop_
_space_group_symop_operation_xyz
'x, y, z'
'-x+1/2, -y+1/2, z+1/2'
'-x, y, -z+1/2'
'x+1/2, -y+1/2, -z'
'-x, -y, -z'
'x-1/2, y-1/2, -z-1/2'
'x, -y, z-1/2'
'-x-1/2, y-1/2, z'

loop_
_atom_site_type_symbol
_atom_site_label
_atom_site_fract_x
_atom_site_fract_y
_atom_site_fract_z
_atom_site_U_iso_or_equiv
_atom_site_adp_type
_atom_site_calc_flag
_atom_site_refinement_flags_adp
_atom_site_refinement_flags_occupancy
_atom_site_refinement_flags_posn
_atom_site_occupancy
_atom_site_disorder_assembly
_atom_site_disorder_group
C C1 0.1888(2) 0.6037(3) -0.03445(12) 0.0381(11) Uani d . . . 1.0 . .
H H1A 0.2209 0.6179 -0.0113 0.057 Uiso calc U . R 1.0 A 3
H H1B 0.2139 0.552 -0.0541 0.057 Uiso calc U . R 1.0 A 3
H H1C 0.1438 0.5633 -0.0254 0.057 Uiso calc U . R 1.0 A 3
C C3 0.1075(2) 0.7931(3) -0.04801(11) 0.0257(9) Uani d . . . 1.0 . .
C C4 0.1089(2) 0.8951(3) -0.07423(10) 0.0264(9) Uani d . . . 1.0 . .
H H4 0.0698 0.9517 -0.0759 0.032 Uiso calc U . R 1.0 . .
C C5 0.1702(2) 0.9050(3) -0.09655(11) 0.0293(9) Uani d . . . 1.0 . .
C C6 0.1902(2) 0.9990(3) -0.12625(11) 0.0287(9) Uani d . . . 1.0 . .
C C7 0.1402(2) 1.0899(4) -0.13677(12) 0.0334(10) Uani d . . . 1.0 . .
H H7 0.0933 1.0916 -0.1245 0.04 Uiso calc U . R 1.0 . .
C C8 0.1584(2) 1.1769(4) -0.16480(13) 0.0423(12) Uani d . . . 1.0 . .
H H8 0.1237 1.2374 -0.172 0.051 Uiso calc U . R 1.0 . .
C C9 0.2268(2) 1.1772(4) -0.18254(13) 0.0457(12) Uani d . . . 1.0 . .
H H9 0.2384 1.2383 -0.2017 0.055 Uiso calc U . R 1.0 . .
C C10 0.2790(2) 1.0898(4) -0.17289(12) 0.0396(11) Uani d . . . 1.0 . .
C C11 0.2590(2) 1.0017(4) -0.14452(12) 0.0356(10) Uani d . . . 1.0 . .
H H11 0.2938 0.9411 -0.1374 0.043 Uiso calc U . R 1.0 . .
C C12 0.3793(3) 0.9746(5) -0.23504(14) 0.0655(16) Uani d . . . 1.0 . .
H H12A 0.4285 0.9759 -0.2468 0.098 Uiso calc U . R 1.0 . .
H H12B 0.3431 0.992 -0.2561 0.098 Uiso calc U . R 1.0 . .
H H12C 0.3697 0.8942 -0.2235 0.098 Uiso calc U . R 1.0 . .
C C13 0.3898(3) 1.2448(5) -0.21754(17) 0.0811(19) Uani d . . . 1.0 . .
H H13A 0.3863 1.3069 -0.1965 0.122 Uiso calc U . R 1.0 . .
H H13B 0.3532 1.261 -0.2384 0.122 Uiso calc U . R 1.0 . .
H H13C 0.4389 1.2468 -0.2295 0.122 Uiso calc U . R 1.0 . .
C C14 0.4401(3) 1.0583(7) -0.15473(18) 0.111(3) Uani d . . . 1.0 . .
H H14A 0.4274 0.9813 -0.1416 0.166 Uiso calc U . R 1.0 . .
H H14B 0.4393 1.124 -0.1348 0.166 Uiso calc U . R 1.0 . .
H H14C 0.4892 1.052 -0.1665 0.166 Uiso calc U . R 1.0 . .
C C15 0.1866(2) 0.9030(3) 0.02826(12) 0.0402(11) Uani d . . . 1.0 . .
H H15A 0.2135 0.8893 0.0031 0.06 Uiso calc U . R 1.0 B 3
H H15B 0.2156 0.9553 0.0461 0.06 Uiso calc U . R 1.0 B 3
H H15C 0.1398 0.9426 0.0223 0.06 Uiso calc U . R 1.0 B 3
C C17 0.1130(2) 0.7065(3) 0.04429(11) 0.0254(9) Uani d . . . 1.0 . .
C C18 0.1185(2) 0.6061(3) 0.07109(10) 0.0232(9) Uani d . . . 1.0 . .
H H18 0.0814 0.546 0.0736 0.028 Uiso calc U . R 1.0 . .
C C19 0.1815(2) 0.6036(3) 0.09277(10) 0.0226(9) Uani d . . . 1.0 . .
C C20 0.2047(2) 0.5153(3) 0.12363(11) 0.0227(9) Uani d . . . 1.0 . .
C C21 0.1545(2) 0.4347(3) 0.14018(11) 0.0281(9) Uani d . . . 1.0 . .
H H21 0.105 0.4366 0.1315 0.034 Uiso calc U . R 1.0 . .
C C22 0.1759(2) 0.3519(4) 0.16900(11) 0.0329(10) Uani d . . . 1.0 . .
H H22 0.1411 0.2972 0.1801 0.04 Uiso calc U . R 1.0 . .
C C23 0.2481(2) 0.3481(4) 0.18187(11) 0.0333(10) Uani d . . . 1.0 . .
H H23 0.262 0.2903 0.2017 0.04 Uiso calc U . R 1.0 . .
C C24 0.3007(2) 0.4273(3) 0.16625(11) 0.0271(9) Uani d . . . 1.0 . .
C C25 0.2775(2) 0.5102(3) 0.13704(11) 0.0257(9) Uani d . . . 1.0 . .
H H25 0.3122 0.5651 0.1259 0.031 Uiso calc U . R 1.0 . .
C C26 0.4366(3) 0.2693(4) 0.1680(2) 0.082(2) Uani d . . . 1.0 . .
H H26A 0.4862 0.261 0.179 0.123 Uiso calc U . R 1.0 . .
H H26B 0.4385 0.2644 0.1385 0.123 Uiso calc U . R 1.0 . .
H H26C 0.4056 0.2037 0.1784 0.123 Uiso calc U . R 1.0 . .
C C27 0.4527(3) 0.5409(4) 0.16070(19) 0.0781(19) Uani d . . . 1.0 . .
H H27A 0.4324 0.6196 0.1689 0.117 Uiso calc U . R 1.0 . .
H H27B 0.4512 0.5342 0.1313 0.117 Uiso calc U . R 1.0 . .
H H27C 0.5035 0.5346 0.17 0.117 Uiso calc U . R 1.0 . .
C C28 0.3980(3) 0.4281(9) 0.23833(16) 0.134(4) Uani d . . . 1.0 . .
H H28A 0.3585 0.3774 0.2492 0.2 Uiso calc U . R 1.0 . .
H H28B 0.3902 0.5128 0.2464 0.2 Uiso calc U . R 1.0 . .
H H28C 0.4451 0.3996 0.2488 0.2 Uiso calc U . R 1.0 . .
C C29 0.0475(2) 0.7676(3) -0.02067(11) 0.0254(9) Uani d . . . 1.0 . .
C C30 -0.0303(2) 0.7813(4) -0.03392(12) 0.0363(11) Uani d . . . 1.0 . .
C C31 -0.0775(2) 0.7441(4) 0.00102(13) 0.0341(10) Uani d . . . 1.0 . .
C C32 -0.0252(2) 0.6989(5) 0.03301(13) 0.0440(12) Uani d . . . 1.0 . .
C C33 0.0500(2) 0.7255(3) 0.01790(11) 0.0262(9) Uani d . . . 1.0 . .
F F1A -0.0467(3) 0.6890(10) -0.0639(2) 0.051(2) Uani d . P . 0.644(17) C 1
F F2A -0.0514(4) 0.8813(8) -0.0506(2) 0.044(2) Uani d . P . 0.644(17) C 1
F F3A -0.1371(5) 0.6764(8) -0.0054(2) 0.057(2) Uani d . P . 0.644(17) C 1
F F4A -0.1049(5) 0.8492(7) 0.0187(2) 0.049(2) Uani d . P . 0.644(17) C 1
F F5A -0.0353(3) 0.5654(8) 0.0328(3) 0.061(2) Uani d . P . 0.644(17) C 1
F F6A -0.0392(3) 0.7263(11) 0.07100(14) 0.062(3) Uani d . P . 0.644(17) C 1
F F1B -0.0419(5) 0.7591(17) -0.0710(3) 0.040(3) Uani d . P . 0.356(17) C 2
F F2B -0.0362(7) 0.9222(12) -0.0342(5) 0.041(3) Uani d . P . 0.356(17) C 2
F F3B -0.1007(9) 0.6301(11) -0.0157(3) 0.044(4) Uani d . P . 0.356(17) C 2
F F4B -0.1341(8) 0.8096(16) 0.0068(4) 0.050(4) Uani d . P . 0.356(17) C 2
F F5B -0.0411(7) 0.6154(14) 0.0529(4) 0.047(4) Uani d . P . 0.356(17) C 2
F F6B -0.0374(4) 0.8101(15) 0.0615(4) 0.046(4) Uani d . P . 0.356(17) C 2
C C2A 0.1701(2) 0.7213(4) -0.05336(13) 0.0263(10) Uani d . P . 0.900(2) D 3
C C16A 0.1731(2) 0.7855(4) 0.04825(13) 0.0232(10) Uani d . P . 0.900(2) D 3
S S1A 0.22764(6) 0.78326(10) -0.08839(3) 0.0295(3) Uani d . P . 0.900(2) D 3
S S2A 0.23439(6) 0.73068(9) 0.08283(3) 0.0244(3) Uani d . P . 0.900(2) D 3
C C2B 0.162(2) 0.751(3) -0.0266(12) 0.022(9) Uiso d . P . 0.100(2) D 4
C C16B 0.160(2) 0.749(4) 0.0250(14) 0.029(10) Uiso d . P . 0.100(2) D 4
S S1B 0.2303(5) 0.8389(9) -0.0479(3) 0.028(3) Uani d . P . 0.100(2) D 4
S S2B 0.2343(5) 0.6759(9) 0.0492(3) 0.027(3) Uani d . P . 0.100(2) D 4
Si Si1 0.37289(7) 1.09127(14) -0.19504(4) 0.0563(4) Uani d . . . 1.0 . .
Si Si2 0.39815(6) 0.41756(11) 0.18310(3) 0.0350(3) Uani d . . . 1.0 . .

loop_
_atom_site_aniso_label
_atom_site_aniso_U_11
_atom_site_aniso_U_22
_atom_site_aniso_U_33
_atom_site_aniso_U_12
_atom_site_aniso_U_13
_atom_site_aniso_U_23
C1 0.053(3) 0.024(2) 0.038(2) 0.008(2) 0.017(2) 0.0057(18)
C3 0.031(2) 0.020(2) 0.026(2) -0.0027(18) -0.0055(18) 0.0023(17)
C4 0.023(2) 0.030(2) 0.026(2) 0.0041(18) -0.0016(17) 0.0038(17)
C5 0.022(2) 0.025(2) 0.041(2) 0.0006(18) -0.0049(19) 0.0010(18)
C6 0.025(2) 0.025(2) 0.036(2) -0.0055(18) 0.0029(19) -0.0002(18)
C7 0.018(2) 0.037(2) 0.045(3) -0.0045(19) 0.0023(19) 0.004(2)
C8 0.028(3) 0.048(3) 0.051(3) -0.004(2) 0.000(2) 0.021(2)
C9 0.041(3) 0.053(3) 0.043(3) -0.011(2) -0.003(2) 0.018(2)
C10 0.039(3) 0.042(3) 0.037(2) -0.012(2) 0.000(2) 0.001(2)
C11 0.029(3) 0.033(2) 0.045(2) 0.000(2) -0.001(2) -0.0054(19)
C12 0.059(4) 0.070(4) 0.068(3) 0.017(3) 0.029(3) 0.021(3)
C13 0.063(4) 0.088(5) 0.092(4) -0.036(3) 0.028(3) 0.002(3)
C14 0.028(3) 0.219(8) 0.085(4) -0.015(4) 0.000(3) 0.018(5)
C15 0.051(3) 0.027(2) 0.042(2) -0.004(2) -0.016(2) 0.0046(19)
C17 0.031(2) 0.019(2) 0.027(2) 0.0110(18) 0.0052(18) 0.0018(16)
C18 0.028(2) 0.0170(19) 0.024(2) -0.0044(16) 0.0023(17) 0.0040(16)
C19 0.022(2) 0.0146(19) 0.031(2) 0.0028(16) 0.0042(17) -0.0015(16)
C20 0.020(2) 0.019(2) 0.029(2) 0.0034(16) -0.0003(17) -0.0012(16)
C21 0.018(2) 0.030(2) 0.037(2) 0.0001(18) -0.0027(17) 0.0022(19)
C22 0.030(2) 0.033(2) 0.036(2) -0.005(2) 0.001(2) 0.0097(19)
C23 0.033(2) 0.036(2) 0.031(2) 0.001(2) -0.006(2) 0.0069(18)
C24 0.026(2) 0.026(2) 0.029(2) 0.0030(18) -0.0010(18) 0.0011(17)
C25 0.023(2) 0.023(2) 0.031(2) -0.0029(17) 0.0033(18) -0.0045(17)
C26 0.032(3) 0.050(3) 0.164(6) 0.005(3) -0.032(4) -0.015(4)
C27 0.025(3) 0.049(3) 0.160(6) 0.000(2) -0.007(3) 0.029(3)
C28 0.052(4) 0.290(11) 0.059(4) -0.023(6) -0.019(3) -0.031(5)
C29 0.035(2) 0.0151(19) 0.026(2) 0.0045(18) -0.0015(19) 0.0025(16)
C30 0.037(3) 0.045(3) 0.028(2) 0.006(2) -0.001(2) 0.011(2)
C31 0.026(2) 0.028(2) 0.048(3) -0.003(2) -0.003(2) 0.0081(18)
C32 0.037(3) 0.063(3) 0.032(3) 0.010(2) 0.003(2) 0.014(3)
C33 0.027(2) 0.021(2) 0.031(2) 0.0056(18) 0.0022(18) -0.0001(17)
F1A 0.055(3) 0.054(5) 0.045(3) -0.011(3) -0.003(2) -0.018(3)
F2A 0.033(3) 0.047(5) 0.051(4) 0.000(3) -0.002(3) 0.032(3)
F3A 0.057(5) 0.053(5) 0.061(4) -0.020(4) -0.006(3) 0.027(3)
F4A 0.051(5) 0.051(4) 0.044(4) 0.035(3) 0.008(3) 0.012(3)
F5A 0.032(3) 0.041(4) 0.109(6) 0.003(3) 0.010(4) 0.043(4)
F6A 0.046(3) 0.108(9) 0.032(3) 0.030(4) 0.010(2) 0.015(4)
F1B 0.027(4) 0.059(9) 0.035(5) -0.008(5) -0.005(3) 0.004(5)
F2B 0.017(5) 0.032(6) 0.074(9) 0.006(4) -0.001(5) 0.027(6)
F3B 0.059(8) 0.038(6) 0.036(5) -0.020(5) -0.009(5) 0.007(4)
F4B 0.027(7) 0.080(10) 0.042(7) 0.017(6) 0.006(5) 0.025(6)
F5B 0.042(6) 0.041(8) 0.057(9) -0.017(6) -0.015(6) 0.039(7)
F6B 0.044(5) 0.060(9) 0.034(6) 0.013(5) 0.004(4) -0.009(5)
C2A 0.031(3) 0.021(2) 0.027(3) 0.001(2) 0.005(2) -0.0007(19)
C16A 0.023(2) 0.022(2) 0.025(2) -0.003(2) -0.001(2) 0.0025(19)
S1A 0.0290(7) 0.0266(6) 0.0330(6) 0.0045(5) 0.0085(5) 0.0076(5)
S2A 0.0235(6) 0.0195(5) 0.0303(6) -0.0033(5) -0.0042(5) 0.0044(5)
S1B 0.017(6) 0.028(6) 0.038(6) -0.003(4) -0.006(4) 0.010(4)
S2B 0.016(6) 0.030(6) 0.034(6) -0.005(4) 0.002(4) 0.006(5)
Si1 0.0285(7) 0.0840(11) 0.0564(9) -0.0117(8) 0.0105(6) 0.0076(8)
Si2 0.0245(6) 0.0406(7) 0.0398(7) 0.0003(6) -0.0088(5) -0.0029(6)

loop_
_atom_type_symbol
_atom_type_description
_atom_type_scat_dispersion_real
_atom_type_scat_dispersion_imag
_atom_type_scat_source
C C 0.0033 0.0016 'International Tables Vol C Tables 4.2.6.8 and 6.1.1.4'
H H 0.0000 0.0000 'International Tables Vol C Tables 4.2.6.8 and 6.1.1.4'
F F 0.0171 0.0103 'International Tables Vol C Tables 4.2.6.8 and 6.1.1.4'
Si Si 0.0817 0.0704 'International Tables Vol C Tables 4.2.6.8 and 6.1.1.4'
S S 0.1246 0.1234 'International Tables Vol C Tables 4.2.6.8 and 6.1.1.4'

loop_
_geom_angle_atom_site_label_1
_geom_angle_atom_site_label_2
_geom_angle_atom_site_label_3
_geom_angle_site_symmetry_1
_geom_angle_site_symmetry_3
_geom_angle
_geom_angle_publ_flag
C2B C3 C4 . . 126.7(16) ?
C2A C3 C4 . . 110.6(3) ?
C2B C3 C29 . . 99.7(17) ?
C2A C3 C29 . . 125.9(3) ?
C4 C3 C29 . . 123.4(3) ?
C2B C3 S1B . . 48.2(16) ?
C4 C3 S1B . . 79.0(3) ?
C29 C3 S1B . . 141.2(4) ?
C5 C4 C3 . . 114.6(3) ?
C4 C5 C6 . . 129.1(3) ?
C4 C5 S1A . . 110.9(3) ?
C6 C5 S1A . . 120.0(3) ?
C4 C5 S1B . . 89.0(4) ?
C6 C5 S1B . . 129.2(4) ?
C11 C6 C7 . . 117.7(4) ?
C11 C6 C5 . . 121.9(4) ?
C7 C6 C5 . . 120.4(3) ?
C8 C7 C6 . . 120.5(4) ?
C7 C8 C9 . . 120.6(4) ?
C8 C9 C10 . . 121.4(4) ?
C9 C10 C11 . . 117.0(4) ?
C9 C10 Si1 . . 122.2(3) ?
C11 C10 Si1 . . 120.7(3) ?
C6 C11 C10 . . 122.8(4) ?
C16B C17 C18 . . 127.(2) ?
C16A C17 C18 . . 111.5(3) ?
C16B C17 C33 . . 101.(2) ?
C16A C17 C33 . . 125.6(3) ?
C18 C17 C33 . . 122.8(3) ?
C16B C17 S2B . . 51.(2) ?
C18 C17 S2B . . 76.7(3) ?
C33 C17 S2B . . 147.3(4) ?
C19 C18 C17 . . 114.0(3) ?
C18 C19 C20 . . 128.8(3) ?
C18 C19 S2A . . 110.9(3) ?
C20 C19 S2A . . 120.2(3) ?
C18 C19 S2B . . 91.0(4) ?
C20 C19 S2B . . 130.9(4) ?
C21 C20 C25 . . 118.3(3) ?
C21 C20 C19 . . 120.3(3) ?
C25 C20 C19 . . 121.3(3) ?
C22 C21 C20 . . 120.6(4) ?
C21 C22 C23 . . 120.3(4) ?
C22 C23 C24 . . 121.3(4) ?
C25 C24 C23 . . 117.2(3) ?
C25 C24 Si2 . . 122.2(3) ?
C23 C24 Si2 . . 120.5(3) ?
C24 C25 C20 . . 122.2(3) ?
C33 C29 C3 . . 128.9(4) ?
C33 C29 C30 . . 110.0(4) ?
C3 C29 C30 . . 121.0(3) ?
F2A C30 F1A . . 103.9(4) ?
F1B C30 C29 . . 115.0(5) ?
F2A C30 C29 . . 119.8(5) ?
F1A C30 C29 . . 109.1(4) ?
F1B C30 C31 . . 126.8(7) ?
F2A C30 C31 . . 113.1(5) ?
F1A C30 C31 . . 102.8(5) ?
C29 C30 C31 . . 106.9(3) ?
F1B C30 F2B . . 100.0(7) ?
C29 C30 F2B . . 99.7(6) ?
C31 C30 F2B . . 103.7(6) ?
F3A C31 F4A . . 103.7(5) ?
F4B C31 F3B . . 108.2(7) ?
F4B C31 C30 . . 115.4(6) ?
F3A C31 C30 . . 119.7(5) ?
F4A C31 C30 . . 107.8(4) ?
F3B C31 C30 . . 96.2(6) ?
F4B C31 C32 . . 126.3(8) ?
F3A C31 C32 . . 116.4(4) ?
F4A C31 C32 . . 101.8(5) ?
F3B C31 C32 . . 99.8(6) ?
C30 C31 C32 . . 105.6(3) ?
F6A C32 F5A . . 102.0(5) ?
F5B C32 C33 . . 124.9(8) ?
F6A C32 C33 . . 117.0(5) ?
F5A C32 C33 . . 107.9(4) ?
F5B C32 C31 . . 120.0(7) ?
F6A C32 C31 . . 118.3(5) ?
F5A C32 C31 . . 104.1(5) ?
C33 C32 C31 . . 106.3(3) ?
F5B C32 F6B . . 103.7(8) ?
C33 C32 F6B . . 100.5(5) ?
C31 C32 F6B . . 94.5(6) ?
C29 C33 C17 . . 129.7(4) ?
C29 C33 C32 . . 110.6(4) ?
C17 C33 C32 . . 119.7(3) ?
C3 C2A C1 . . 128.9(4) ?
C3 C2A S1A . . 111.3(3) ?
C1 C2A S1A . . 119.8(3) ?
C17 C16A C15 . . 129.2(4) ?
C17 C16A S2A . . 110.8(3) ?
C15 C16A S2A . . 120.0(3) ?
C2A S1A C5 . . 92.4(2) ?
C16A S2A C19 . . 92.68(19) ?
C3 C2B C16B . . 122.(3) ?
C3 C2B C1 . . 118.(3) ?
C16B C2B C1 . . 98.(2) ?
C3 C2B S1B . . 98.(2) ?
C16B C2B S1B . . 116.(3) ?
C1 C2B S1B . . 105.(2) ?
C17 C16B C2B . . 125.(4) ?
C17 C16B C15 . . 123.(3) ?
C2B C16B C15 . . 93.(2) ?
C17 C16B S2B . . 97.(3) ?
C2B C16B S2B . . 116.(3) ?
C15 C16B S2B . . 101.(2) ?
C2B S1B C5 . . 97.6(13) ?
C2B S1B C3 . . 34.3(12) ?
C5 S1B C3 . . 64.0(3) ?
C16B S2B C19 . . 98.5(15) ?
C16B S2B C17 . . 31.2(14) ?
C19 S2B C17 . . 67.6(3) ?
C12 Si1 C14 . . 109.9(3) ?
C12 Si1 C10 . . 109.6(2) ?
C14 Si1 C10 . . 108.8(2) ?
C12 Si1 C13 . . 109.2(2) ?
C14 Si1 C13 . . 110.8(3) ?
C10 Si1 C13 . . 108.5(2) ?
C28 Si2 C27 . . 111.0(3) ?
C28 Si2 C26 . . 109.1(4) ?
C27 Si2 C26 . . 109.6(3) ?
C28 Si2 C24 . . 107.1(2) ?
C27 Si2 C24 . . 110.6(2) ?
C26 Si2 C24 . . 109.4(2) ?

loop_
_geom_bond_atom_site_label_1
_geom_bond_atom_site_label_2
_geom_bond_site_symmetry_2
_geom_bond_distance
_geom_bond_publ_flag
C1 C2A . 1.476(5) ?
C1 C2B . 1.71(4) ?
C3 C2B . 1.31(4) ?
C3 C2A . 1.401(6) ?
C3 C4 . 1.420(5) ?
C3 C29 . 1.450(5) ?
C3 S1B . 2.299(10) ?
C4 C5 . 1.347(5) ?
C5 C6 . 1.474(5) ?
C5 S1A . 1.722(4) ?
C5 S1B . 2.083(10) ?
C6 C11 . 1.397(5) ?
C6 C7 . 1.399(5) ?
C7 C8 . 1.375(5) ?
C8 C9 . 1.381(6) ?
C9 C10 . 1.392(6) ?
C10 C11 . 1.399(5) ?
C10 Si1 . 1.866(4) ?
C12 Si1 . 1.850(5) ?
C13 Si1 . 1.871(5) ?
C14 Si1 . 1.852(6) ?
C15 C16A . 1.473(5) ?
C15 C16B . 1.76(4) ?
C17 C16B . 1.17(4) ?
C17 C16A . 1.405(6) ?
C17 C18 . 1.421(5) ?
C17 C33 . 1.462(5) ?
C17 S2B . 2.246(10) ?
C18 C19 . 1.357(5) ?
C19 C20 . 1.474(5) ?
C19 S2A . 1.731(4) ?
C19 S2B . 1.912(10) ?
C20 C21 . 1.389(5) ?
C20 C25 . 1.403(5) ?
C21 C22 . 1.377(5) ?
C22 C23 . 1.385(5) ?
C23 C24 . 1.397(5) ?
C24 C25 . 1.396(5) ?
C24 Si2 . 1.870(4) ?
C26 Si2 . 1.845(5) ?
C27 Si2 . 1.840(5) ?
C28 Si2 . 1.837(5) ?
C29 C33 . 1.363(5) ?
C29 C30 . 1.496(5) ?
C30 F1B . 1.272(10) ?
C30 F2A . 1.290(7) ?
C30 F1A . 1.453(8) ?
C30 C31 . 1.502(5) ?
C30 F2B . 1.553(14) ?
C31 F4B . 1.275(12) ?
C31 F3A . 1.336(6) ?
C31 F4A . 1.388(8) ?
C31 F3B . 1.434(11) ?
C31 C32 . 1.513(6) ?
C32 F5B . 1.168(10) ?
C32 F6A . 1.321(6) ?
C32 F5A . 1.480(10) ?
C32 C33 . 1.492(6) ?
C32 F6B . 1.563(11) ?
C2A S1A . 1.709(4) ?
C16A S2A . 1.714(4) ?
C2B C16B . 1.71(6) ?
C2B S1B . 1.73(4) ?
C16B S2B . 1.77(4) ?
